data_4343365
loop_
_publ_author_name
'Siddiqui, Mujahuddin M.'
'Mague, Joel T.'
'Balakrishna, Maravanji S.'

_publ_section_title
;
 Diamondoid-Type Copper Coordination Polymers Containing Soft
 Cyclodiphosphazane Ligands.
;
_journal_issue 13
_journal_name_full 'Inorganic chemistry'
_journal_page_first 6063
_journal_page_last 6065
_journal_paper_doi 10.1021/acs.inorgchem.5b00525
_journal_volume 54
_journal_year 2015
_chemical_formula_moiety '2(C12 H14 Cu I N P), C H2 Cl2'
_chemical_formula_sum 'C25 H30 Cl2 Cu2 I2 N2 P2'
_chemical_formula_weight 872.23
_chemical_name_systematic
;
 ?
;
_space_group_crystal_system tetragonal
_space_group_IT_number 88
_space_group_name_Hall '-I 4ad'
_space_group_name_H-M_alt 'I 41/a'
_symmetry_space_group_name_Hall '-I 4ad'
_symmetry_space_group_name_H-M 'I 41/a :2'
_atom_sites_solution_hydrogens geom
_atom_sites_solution_primary heavy
_atom_sites_solution_secondary difmap
_audit_creation_method SHELXL-2014
_cell_angle_alpha 90
_cell_angle_beta 90
_cell_angle_gamma 90
_cell_formula_units_Z 8
_cell_length_a 15.592(4)
_cell_length_b 15.592(4)
_cell_length_c 26.068(7)
_cell_measurement_reflns_used 9783
_cell_measurement_temperature 100(2)
_cell_measurement_theta_max 27.49
_cell_measurement_theta_min 2.42
_cell_volume 6337(3)
_computing_cell_refinement 'Bruker SAINT (Bruker-AXS 2009)'
_computing_data_collection 'Bruker APEX2 (Bruker-AXS, 2010)'
_computing_data_reduction 'Bruker SAINT (Bruker-AXS 2009)'
_computing_molecular_graphics 'Bruker SHELXTL(Bruker-AXS 2008)'
_computing_publication_material 'Bruker SHELXTL(Bruker-AXS 2008)'
_computing_structure_refinement 'SHELXL-2014 (Sheldrick, 2014)'
_computing_structure_solution 'SHELXS (Sheldrick, 2008)'
_diffrn_ambient_temperature 100(2)
_diffrn_measured_fraction_theta_full 1.000
_diffrn_measured_fraction_theta_max 0.998
_diffrn_measurement_device_type 'Bruker Smart APEX CCD'
_diffrn_measurement_method '\f and \w scans'
_diffrn_radiation_monochromator graphite
_diffrn_radiation_source 'fine-focus sealed tube'
_diffrn_radiation_type MoK\a
_diffrn_radiation_wavelength 0.71073
_diffrn_reflns_av_R_equivalents 0.0989
_diffrn_reflns_av_unetI/netI 0.0399
_diffrn_reflns_laue_measured_fraction_full 1.000
_diffrn_reflns_laue_measured_fraction_max 0.998
_diffrn_reflns_limit_h_max 20
_diffrn_reflns_limit_h_min -20
_diffrn_reflns_limit_k_max 20
_diffrn_reflns_limit_k_min -20
_diffrn_reflns_limit_l_max 33
_diffrn_reflns_limit_l_min -33
_diffrn_reflns_number 51358
_diffrn_reflns_point_group_measured_fraction_full 1.000
_diffrn_reflns_point_group_measured_fraction_max 0.998
_diffrn_reflns_theta_full 25.242
_diffrn_reflns_theta_max 27.564
_diffrn_reflns_theta_min 2.420
_exptl_absorpt_coefficient_mu 3.578
_exptl_absorpt_correction_T_max 0.8194
_exptl_absorpt_correction_T_min 0.2955
_exptl_absorpt_correction_type numerical
_exptl_absorpt_process_details 'SADABS (Sheldrick, 2008a)'
_exptl_crystal_colour yellow
_exptl_crystal_density_diffrn 1.828
_exptl_crystal_density_method 'not measured'
_exptl_crystal_description Column
_exptl_crystal_F_000 3376
_exptl_crystal_size_max 0.206
_exptl_crystal_size_mid 0.094
_exptl_crystal_size_min 0.058
_refine_diff_density_max 2.241
_refine_diff_density_min -1.407
_refine_diff_density_rms 0.191
_refine_ls_extinction_method none
_refine_ls_goodness_of_fit_ref 1.075
_refine_ls_hydrogen_treatment constr
_refine_ls_matrix_type full
_refine_ls_number_parameters 162
_refine_ls_number_reflns 3669
_refine_ls_number_restraints 0
_refine_ls_restrained_S_all 1.075
_refine_ls_R_factor_all 0.0687
_refine_ls_R_factor_gt 0.0485
_refine_ls_shift/su_max 0.001
_refine_ls_shift/su_mean 0.000
_refine_ls_structure_factor_coef Fsqd
_refine_ls_weighting_details 'w=1/[\s^2^(Fo^2^)+(0.0784P)^2^+49.2958P] where P=(Fo^2^+2Fc^2^)/3'
_refine_ls_weighting_scheme calc
_refine_ls_wR_factor_gt 0.1272
_refine_ls_wR_factor_ref 0.1450
_reflns_Friedel_coverage 0.000
_reflns_number_gt 2859
_reflns_number_total 3669
_reflns_threshold_expression 'I > 2\s(I)'
_cod_data_source_file ic5b00525_si_002.cif
_cod_data_source_block MSB491_0m
_cod_depositor_comments 'Adding full bibliography for 4343363--4343365.cif.'
_cod_original_cell_volume 6338(4)
_cod_database_code 4343365
_shelx_space_group_comment
;
The symmetry employed for this shelxl refinement is uniquely defined
by the following loop, which should always be used as a source of
symmetry information in preference to the above space-group names.
They are only intended as comments.
;
_shelx_estimated_absorpt_t_min 0.526
_shelx_estimated_absorpt_t_max 0.819
_shelxl_version_number 2014-3

loop_
_space_group_symop_operation_xyz
'x, y, z'
'-x+1/2, -y, z+1/2'
'-y+3/4, x+1/4, z+1/4'
'y+3/4, -x+3/4, z+3/4'
'x+1/2, y+1/2, z+1/2'
'-x+1, -y+1/2, z+1'
'-y+5/4, x+3/4, z+3/4'
'y+5/4, -x+5/4, z+5/4'
'-x, -y, -z'
'x-1/2, y, -z-1/2'
'y-3/4, -x-1/4, -z-1/4'
'-y-3/4, x-3/4, -z-3/4'
'-x+1/2, -y+1/2, -z+1/2'
'x, y+1/2, -z'
'y-1/4, -x+1/4, -z+1/4'
'-y-1/4, x-1/4, -z-1/4'

loop_
_atom_site_label
_atom_site_type_symbol
_atom_site_fract_x
_atom_site_fract_y
_atom_site_fract_z
_atom_site_U_iso_or_equiv
_atom_site_adp_type
_atom_site_occupancy
_atom_site_site_symmetry_order
_atom_site_calc_flag
_atom_site_refinement_flags_posn
_atom_site_refinement_flags_adp
_atom_site_refinement_flags_occupancy
I1 I 0.46656(2) 0.38342(2) 0.31559(2) 0.02725(15) Uani 1 1 d . . .
Cu1 Cu 0.59465(5) 0.27521(5) 0.33391(3) 0.0283(2) Uani 1 1 d . . .
P1 P 0.71706(9) 0.28495(10) 0.28998(6) 0.0255(3) Uani 1 1 d . . .
N1 N 0.7250(3) 0.3047(3) 0.2259(2) 0.0275(11) Uani 1 1 d . . .
C1 C 0.7908(4) 0.3573(4) 0.3186(2) 0.0297(13) Uani 1 1 d . . .
C2 C 0.8337(4) 0.4091(4) 0.3405(3) 0.0307(13) Uani 1 1 d . . .
C3 C 0.8886(4) 0.4691(4) 0.3669(3) 0.0340(14) Uani 1 1 d . . .
C4 C 0.8842(5) 0.4764(5) 0.4196(3) 0.0434(17) Uani 1 1 d . . .
H4 H 0.8449 0.4420 0.4384 0.052 Uiso 1 1 calc R U .
C5 C 0.9378(6) 0.5344(6) 0.4454(4) 0.058(2) Uani 1 1 d . . .
H5 H 0.9344 0.5395 0.4817 0.070 Uiso 1 1 calc R U .
C6 C 0.9950(5) 0.5836(6) 0.4186(4) 0.056(2) Uani 1 1 d . . .
H6 H 1.0313 0.6227 0.4361 0.067 Uiso 1 1 calc R U .
C7 C 0.9996(5) 0.5762(5) 0.3659(4) 0.057(2) Uani 1 1 d . . .
H7 H 1.0394 0.6105 0.3475 0.069 Uiso 1 1 calc R U .
C8 C 0.9471(4) 0.5195(5) 0.3392(3) 0.0432(17) Uani 1 1 d . . .
H8 H 0.9508 0.5149 0.3030 0.052 Uiso 1 1 calc R U .
C9 C 0.6731(4) 0.3635(4) 0.1939(3) 0.0302(13) Uani 1 1 d . . .
C10 C 0.6666(4) 0.4486(4) 0.2230(3) 0.0347(15) Uani 1 1 d . . .
H10A H 0.6392 0.4388 0.2563 0.052 Uiso 1 1 calc R U .
H10B H 0.6322 0.4892 0.2030 0.052 Uiso 1 1 calc R U .
H10C H 0.7242 0.4722 0.2282 0.052 Uiso 1 1 calc R U .
C11 C 0.7180(4) 0.3780(5) 0.1426(3) 0.0411(17) Uani 1 1 d . . .
H11A H 0.7773 0.3962 0.1487 0.062 Uiso 1 1 calc R U .
H11B H 0.6876 0.4225 0.1233 0.062 Uiso 1 1 calc R U .
H11C H 0.7179 0.3245 0.1228 0.062 Uiso 1 1 calc R U .
C12 C 0.5831(4) 0.3254(4) 0.1842(3) 0.0331(14) Uani 1 1 d . . .
H12A H 0.5887 0.2707 0.1660 0.050 Uiso 1 1 calc R U .
H12B H 0.5494 0.3654 0.1633 0.050 Uiso 1 1 calc R U .
H12C H 0.5541 0.3160 0.2170 0.050 Uiso 1 1 calc R U .
C13 C 1.0000 0.7500 0.5613(8) 0.113(7) Uani 1 2 d S T P
H13A H 0.9943 0.8010 0.5837 0.136 Uiso 0.5 1 calc R U P
H13B H 1.0057 0.6990 0.5837 0.136 Uiso 0.5 1 calc R U P
Cl1 Cl 0.9074(3) 0.7396(3) 0.52476(16) 0.1089(12) Uani 1 1 d . . .

loop_
_atom_site_aniso_label
_atom_site_aniso_U_11
_atom_site_aniso_U_22
_atom_site_aniso_U_33
_atom_site_aniso_U_23
_atom_site_aniso_U_13
_atom_site_aniso_U_12
I1 0.0230(2) 0.0248(2) 0.0340(2) 0.00158(15) 0.00154(14) 0.00182(14)
Cu1 0.0212(4) 0.0279(4) 0.0357(4) 0.0027(3) 0.0023(3) 0.0010(3)
P1 0.0191(7) 0.0249(7) 0.0326(8) 0.0031(6) 0.0008(6) -0.0003(5)
N1 0.024(2) 0.029(3) 0.030(3) 0.007(2) -0.001(2) 0.004(2)
C1 0.023(3) 0.032(3) 0.035(3) 0.003(3) 0.006(2) 0.002(2)
C2 0.020(3) 0.028(3) 0.043(4) 0.003(3) -0.002(3) 0.004(2)
C3 0.024(3) 0.029(3) 0.049(4) -0.008(3) -0.001(3) 0.002(2)
C4 0.037(4) 0.047(4) 0.046(4) -0.004(3) -0.002(3) 0.008(3)
C5 0.047(5) 0.062(5) 0.065(6) -0.024(4) -0.017(4) 0.015(4)
C6 0.036(4) 0.058(5) 0.075(6) -0.025(5) -0.012(4) 0.006(4)
C7 0.033(4) 0.039(4) 0.101(8) -0.023(4) 0.011(4) -0.007(3)
C8 0.030(3) 0.038(4) 0.062(5) -0.011(3) 0.011(3) -0.003(3)
C9 0.023(3) 0.028(3) 0.039(4) 0.012(3) 0.004(2) 0.007(2)
C10 0.026(3) 0.026(3) 0.052(4) 0.007(3) -0.007(3) 0.000(2)
C11 0.028(3) 0.050(4) 0.045(4) 0.017(3) 0.003(3) 0.013(3)
C12 0.019(3) 0.034(3) 0.047(4) 0.001(3) -0.001(3) 0.001(2)
C13 0.079(13) 0.17(2) 0.094(14) 0.000 0.000 0.000(14)
Cl1 0.097(2) 0.122(3) 0.108(3) -0.024(2) -0.014(2) 0.005(2)

loop_
_atom_type_symbol
_atom_type_description
_atom_type_scat_dispersion_real
_atom_type_scat_dispersion_imag
_atom_type_scat_source
C C 0.0033 0.0016 'International Tables Vol C Tables 4.2.6.8 and 6.1.1.4'
H H 0.0000 0.0000 'International Tables Vol C Tables 4.2.6.8 and 6.1.1.4'
N N 0.0061 0.0033 'International Tables Vol C Tables 4.2.6.8 and 6.1.1.4'
P P 0.1023 0.0942 'International Tables Vol C Tables 4.2.6.8 and 6.1.1.4'
Cu Cu 0.3201 1.2651 'International Tables Vol C Tables 4.2.6.8 and 6.1.1.4'
I I -0.4742 1.8119 'International Tables Vol C Tables 4.2.6.8 and 6.1.1.4'
Cl Cl 0.1484 0.1585 'International Tables Vol C Tables 4.2.6.8 and 6.1.1.4'

loop_
_geom_angle_atom_site_label_1
_geom_angle_atom_site_label_2
_geom_angle_atom_site_label_3
_geom_angle
_geom_angle_site_symmetry_1
_geom_angle_site_symmetry_3
Cu1 I1 Cu1 69.31(3) . 16_656
Cu1 I1 Cu1 69.60(3) . 6_554
Cu1 I1 Cu1 68.78(3) 16_656 6_554
P1 Cu1 I1 120.48(5) . .
P1 Cu1 I1 107.71(5) . 11_666
I1 Cu1 I1 108.27(3) . 11_666
P1 Cu1 I1 105.94(5) . 6_554
I1 Cu1 I1 106.55(3) . 6_554
I1 Cu1 I1 107.21(3) 11_666 6_554
P1 Cu1 Cu1 135.06(5) . 11_666
I1 Cu1 Cu1 104.43(2) . 11_666
I1 Cu1 Cu1 54.82(3) 11_666 11_666
I1 Cu1 Cu1 55.58(2) 6_554 11_666
P1 Cu1 Cu1 149.63(6) . 16_656
I1 Cu1 Cu1 55.87(2) . 16_656
I1 Cu1 Cu1 55.64(3) 11_666 16_656
I1 Cu1 Cu1 103.53(2) 6_554 16_656
Cu1 Cu1 Cu1 60.27(3) 11_666 16_656
P1 Cu1 Cu1 147.59(5) . 6_554
I1 Cu1 Cu1 55.76(2) . 6_554
I1 Cu1 Cu1 103.255(18) 11_666 6_554
I1 Cu1 Cu1 54.64(2) 6_554 6_554
Cu1 Cu1 Cu1 59.863(16) 11_666 6_554
Cu1 Cu1 Cu1 59.863(16) 16_656 6_554
N1 P1 N1 82.7(3) . 13_655
N1 P1 C1 104.4(3) . .
N1 P1 C1 106.2(3) 13_655 .
N1 P1 Cu1 125.32(18) . .
N1 P1 Cu1 121.25(19) 13_655 .
C1 P1 Cu1 112.5(2) . .
N1 P1 P1 41.52(18) . 13_655
N1 P1 P1 41.16(17) 13_655 13_655
C1 P1 P1 110.6(2) . 13_655
Cu1 P1 P1 136.91(10) . 13_655
C9 N1 P1 128.7(4) . .
C9 N1 P1 131.0(4) . 13_655
P1 N1 P1 97.3(3) . 13_655
C2 C1 P1 173.5(6) . .
C1 C2 C3 177.6(7) . .
C4 C3 C8 119.9(7) . .
C4 C3 C2 119.9(7) . .
C8 C3 C2 120.2(7) . .
C3 C4 C5 120.0(8) . .
C3 C4 H4 120.0 . .
C5 C4 H4 120.0 . .
C6 C5 C4 120.3(9) . .
C6 C5 H5 119.8 . .
C4 C5 H5 119.8 . .
C5 C6 C7 119.7(8) . .
C5 C6 H6 120.2 . .
C7 C6 H6 120.2 . .
C6 C7 C8 121.4(8) . .
C6 C7 H7 119.3 . .
C8 C7 H7 119.3 . .
C7 C8 C3 118.7(8) . .
C7 C8 H8 120.6 . .
C3 C8 H8 120.6 . .
N1 C9 C11 109.5(5) . .
N1 C9 C10 107.0(5) . .
C11 C9 C10 109.6(6) . .
N1 C9 C12 110.6(5) . .
C11 C9 C12 109.3(6) . .
C10 C9 C12 110.7(5) . .
C9 C10 H10A 109.5 . .
C9 C10 H10B 109.5 . .
H10A C10 H10B 109.5 . .
C9 C10 H10C 109.5 . .
H10A C10 H10C 109.5 . .
H10B C10 H10C 109.5 . .
C9 C11 H11A 109.5 . .
C9 C11 H11B 109.5 . .
H11A C11 H11B 109.5 . .
C9 C11 H11C 109.5 . .
H11A C11 H11C 109.5 . .
H11B C11 H11C 109.5 . .
C9 C12 H12A 109.5 . .
C9 C12 H12B 109.5 . .
H12A C12 H12B 109.5 . .
C9 C12 H12C 109.5 . .
H12A C12 H12C 109.5 . .
H12B C12 H12C 109.5 . .
Cl1 C13 Cl1 113.5(12) 6_664 .
Cl1 C13 H13A 108.9 6_664 .
Cl1 C13 H13A 108.9 . .
Cl1 C13 H13B 108.9 6_664 .
Cl1 C13 H13B 108.9 . .
H13A C13 H13B 107.7 . .

loop_
_geom_bond_atom_site_label_1
_geom_bond_atom_site_label_2
_geom_bond_distance
_geom_bond_site_symmetry_2
I1 Cu1 2.6578(11) .
I1 Cu1 2.6917(11) 16_656
I1 Cu1 2.6938(11) 6_554
Cu1 P1 2.2310(17) .
Cu1 I1 2.6917(11) 11_666
Cu1 I1 2.6938(11) 6_554
Cu1 Cu1 3.0419(14) 11_666
Cu1 Cu1 3.0419(14) 16_656
Cu1 Cu1 3.0544(17) 6_554
P1 N1 1.703(5) .
P1 N1 1.715(5) 13_655
P1 C1 1.775(7) .
P1 P1 2.567(3) 13_655
N1 C9 1.480(7) .
N1 P1 1.715(5) 13_655
C1 C2 1.194(9) .
C2 C3 1.443(9) .
C3 C4 1.380(11) .
C3 C8 1.404(10) .
C4 C5 1.403(12) .
C4 H4 0.9500 .
C5 C6 1.369(14) .
C5 H5 0.9500 .
C6 C7 1.380(14) .
C6 H6 0.9500 .
C7 C8 1.391(11) .
C7 H7 0.9500 .
C8 H8 0.9500 .
C9 C11 1.527(9) .
C9 C10 1.532(9) .
C9 C12 1.544(9) .
C10 H10A 0.9800 .
C10 H10B 0.9800 .
C10 H10C 0.9800 .
C11 H11A 0.9800 .
C11 H11B 0.9800 .
C11 H11C 0.9800 .
C12 H12A 0.9800 .
C12 H12B 0.9800 .
C12 H12C 0.9800 .
C13 Cl1 1.738(12) 6_664
C13 Cl1 1.738(12) .
C13 H13A 0.9900 .
C13 H13B 0.9900 .
